data_7110945
loop_
_publ_author_name
'Mascal, Mark'
'Marjo, Christopher E.'
'Blake, Alexander J.'

_publ_section_title
;
 Breakdown of the hydrogen bond strength--length analogy: a revision
;
_journal_issue 17
_journal_name_full 'Chemical Communications'
_journal_page_first 1591
_journal_paper_doi 10.1039/b002361m
_journal_year 2000
_chemical_formula_moiety 'C8 H20 N +, C2 H1 O4 -'
_chemical_formula_sum 'C10 H21 N O4'
_chemical_formula_weight 219.28
_chemical_name_systematic
; 
 ? 
;
_space_group_IT_number 14
_symmetry_cell_setting monoclinic
_symmetry_space_group_name_Hall '-P 2ybc'
_symmetry_space_group_name_H-M 'P 1 21/c 1'
_atom_sites_solution_hydrogens 'methyl H atoms placed geometrically'
_atom_sites_solution_primary direct
_audit_creation_method SHELXL-97
_cell_angle_alpha 90.00
_cell_angle_beta 90.99(11)
_cell_angle_gamma 90.00
_cell_formula_units_Z 8
_cell_length_a 14.291(6)
_cell_length_b 10.933(7)
_cell_length_c 15.38(2)
_cell_measurement_reflns_used 40
_cell_measurement_temperature 220(2)
_cell_measurement_theta_max 15
_cell_measurement_theta_min 11
_cell_volume 2403(4)
_computing_cell_refinement STADI4
_computing_data_collection 'STADI4 (Stoe & Cie, 1997a)'
_computing_data_reduction 'X-RED (Stoe & Cie, 1997b)'
_computing_molecular_graphics 'SHELXTL/PC (Sheldrick, 1994)'
_computing_publication_material SHELXL-97
_computing_structure_refinement 'SHELXL-97 (Sheldrick, 1997)'
_computing_structure_solution 'SHELXS-97 (Sheldrick, 1990)'
_diffrn_ambient_temperature 220(2)
_diffrn_measured_fraction_theta_full 0.991
_diffrn_measured_fraction_theta_max 0.991
_diffrn_measurement_device_type 'Stoe Stadi-4 four-circle'
_diffrn_measurement_method omega/theta
_diffrn_radiation_monochromator graphite
_diffrn_radiation_source 'fine-focus sealed tube'
_diffrn_radiation_type MoK\a
_diffrn_radiation_wavelength 0.71073
_diffrn_reflns_av_sigmaI/netI 0.0694
_diffrn_reflns_limit_h_max 15
_diffrn_reflns_limit_h_min -15
_diffrn_reflns_limit_k_max 11
_diffrn_reflns_limit_k_min 0
_diffrn_reflns_limit_l_max 16
_diffrn_reflns_limit_l_min 0
_diffrn_reflns_number 3133
_diffrn_reflns_theta_full 22.51
_diffrn_reflns_theta_max 22.51
_diffrn_reflns_theta_min 2.65
_diffrn_standards_interval_time 60
_diffrn_standards_number 3
_exptl_absorpt_coefficient_mu 0.092
_exptl_absorpt_correction_type none
_exptl_crystal_colour colourless
_exptl_crystal_density_diffrn 1.212
_exptl_crystal_density_meas ?
_exptl_crystal_density_method 'not measured'
_exptl_crystal_description column
_exptl_crystal_F_000 960
_exptl_crystal_size_max 0.54
_exptl_crystal_size_mid 0.24
_exptl_crystal_size_min 0.22
_refine_diff_density_max 0.60
_refine_diff_density_min -0.45
_refine_diff_density_rms 0.10
_refine_ls_extinction_method none
_refine_ls_goodness_of_fit_ref 1.17
_refine_ls_hydrogen_treatment 'riding model for methyl H atoms'
_refine_ls_matrix_type full
_refine_ls_number_parameters 285
_refine_ls_number_reflns 3133
_refine_ls_number_restraints 157
_refine_ls_restrained_S_all 1.15
_refine_ls_R_factor_all 0.215
_refine_ls_R_factor_gt 0.152
_refine_ls_shift/su_max 0.006
_refine_ls_shift/su_mean 0.000
_refine_ls_structure_factor_coef Fsqd
_refine_ls_weighting_details 'calc w=1/[\s^2^(Fo^2^)+(0.127P)^2^+24.8P] where P=(Fo^2^+2Fc^2^)/3'
_refine_ls_weighting_scheme calc
_refine_ls_wR_factor_gt 0.349
_refine_ls_wR_factor_ref 0.422
_reflns_number_gt 1959
_reflns_number_total 3133
_reflns_threshold_expression >2sigma(I)
_cod_data_source_file b002361msup1.cif
_cod_data_source_block ETNHOX
_cod_depositor_comments
;
The following automatic conversions were performed:
'_atom_site_symetry_multiplicity' tag replaced with
'_atom_site_symmetry_multiplicity'.

Automatic conversion script
Id: cif_correct_tags 1440 2010-10-19 06:21:57Z saulius 

The following automatic conversions were performed:

'_exptl_crystal_density_meas' value 'not measured' was changed to '?'
- the value is perceived as not measured.

Automatic conversion script
Id: cif_fix_values 3008 2015-01-20 13:52:24Z robertas 
;
_cod_original_sg_symbol_H-M P2(1)/c
_cod_database_code 7110945

loop_
_symmetry_equiv_pos_as_xyz
'x, y, z'
'-x, y+1/2, -z+1/2'
'-x, -y, -z'
'x, -y-1/2, z-1/2'

loop_
_atom_site_label
_atom_site_type_symbol
_atom_site_fract_x
_atom_site_fract_y
_atom_site_fract_z
_atom_site_U_iso_or_equiv
_atom_site_adp_type
_atom_site_occupancy
_atom_site_symmetry_multiplicity
_atom_site_calc_flag
_atom_site_refinement_flags
_atom_site_disorder_assembly
_atom_site_disorder_group
N1 N 0.0732(4) 0.1977(6) 0.1380(4) 0.0342(18) Uani 1 1 d DU . .
C111 C 0.0456(8) 0.0818(8) 0.0906(8) 0.051(3) Uani 0.854(10) 1 d PDU A 1
H11A H -0.0212 0.0672 0.0994 0.061 Uiso 0.854(10) 1 calc PR A 1
H11B H 0.0545 0.0946 0.0282 0.061 Uiso 0.854(10) 1 calc PR A 1
C112 C 0.0989(9) -0.0312(9) 0.1180(11) 0.067(5) Uani 1 1 d PDU A 1
H11C H 0.0764 -0.1007 0.0845 0.100 Uiso 1 1 calc PR A 1
H11D H 0.0896 -0.0463 0.1794 0.100 Uiso 1 1 calc PR A 1
H11E H 0.1651 -0.0193 0.1076 0.100 Uiso 1 1 calc PR A 1
C121 C 0.0633(7) 0.1801(12) 0.2344(5) 0.052(3) Uani 0.854(10) 1 d PDU A 1
H12A H 0.0802 0.2569 0.2636 0.062 Uiso 0.854(10) 1 calc PR A 1
H12B H 0.1084 0.1179 0.2538 0.062 Uiso 0.854(10) 1 calc PR A 1
C122 C -0.0325(8) 0.1424(14) 0.2637(8) 0.057(4) Uani 1 1 d PDU A 1
H12C H -0.0319 0.1331 0.3264 0.086 Uiso 1 1 calc PR A 1
H12D H -0.0495 0.0652 0.2366 0.086 Uiso 1 1 calc PR A 1
H12E H -0.0777 0.2046 0.2468 0.086 Uiso 1 1 calc PR A 1
C131 C 0.1717(6) 0.2327(10) 0.1164(9) 0.062(4) Uani 0.854(10) 1 d PDU A 1
H13A H 0.1762 0.2361 0.0529 0.075 Uiso 0.854(10) 1 calc PR A 1
H13B H 0.2133 0.1670 0.1367 0.075 Uiso 0.854(10) 1 calc PR A 1
C132 C 0.2084(9) 0.3513(12) 0.1526(11) 0.074(5) Uani 1 1 d PDU A 1
H13C H 0.2727 0.3627 0.1351 0.111 Uiso 1 1 calc PR A 1
H13D H 0.2058 0.3495 0.2156 0.111 Uiso 1 1 calc PR A 1
H13E H 0.1704 0.4184 0.1306 0.111 Uiso 1 1 calc PR A 1
C141 C 0.0055(8) 0.2959(10) 0.1062(7) 0.058(3) Uani 0.854(10) 1 d PDU A 1
H14A H -0.0585 0.2681 0.1168 0.070 Uiso 0.854(10) 1 calc PR A 1
H14B H 0.0160 0.3699 0.1410 0.070 Uiso 0.854(10) 1 calc PR A 1
C142 C 0.0129(10) 0.3291(12) 0.0116(8) 0.063(4) Uani 1 1 d PDU A 1
H14C H -0.0323 0.3924 -0.0027 0.094 Uiso 1 1 calc PR A 1
H14D H 0.0004 0.2574 -0.0239 0.094 Uiso 1 1 calc PR A 1
H14E H 0.0755 0.3588 0.0004 0.094 Uiso 1 1 calc PR A 1
N2 N 0.5704(4) 0.1849(5) 0.8508(4) 0.0362(19) Uani 1 1 d DU . .
C211 C 0.5373(7) 0.0749(7) 0.9009(7) 0.051(3) Uani 1 1 d DU . .
H21A H 0.5460 0.0916 0.9632 0.061 Uiso 1 1 calc R . .
H21B H 0.4701 0.0647 0.8897 0.061 Uiso 1 1 calc R . .
C212 C 0.5856(8) -0.0440(8) 0.8803(8) 0.061(3) Uani 1 1 d DU . .
H21C H 0.5594 -0.1090 0.9152 0.091 Uiso 1 1 calc R . .
H21D H 0.6520 -0.0364 0.8932 0.091 Uiso 1 1 calc R . .
H21E H 0.5763 -0.0629 0.8191 0.091 Uiso 1 1 calc R . .
C221 C 0.6706(6) 0.2094(10) 0.8776(8) 0.069(4) Uani 1 1 d DU . .
H22A H 0.6749 0.2111 0.9412 0.083 Uiso 1 1 calc R . .
H22B H 0.7093 0.1413 0.8577 0.083 Uiso 1 1 calc R . .
C222 C 0.7106(9) 0.3268(12) 0.8431(11) 0.094(5) Uani 1 1 d DU . .
H22C H 0.7747 0.3357 0.8637 0.141 Uiso 1 1 calc R . .
H22D H 0.6737 0.3953 0.8634 0.141 Uiso 1 1 calc R . .
H22E H 0.7090 0.3251 0.7800 0.141 Uiso 1 1 calc R . .
C231 C 0.5627(7) 0.1628(10) 0.7541(5) 0.058(3) Uani 1 1 d DU . .
H23A H 0.5832 0.2370 0.7242 0.070 Uiso 1 1 calc R . .
H23B H 0.6064 0.0972 0.7392 0.070 Uiso 1 1 calc R . .
C232 C 0.4672(8) 0.1288(11) 0.7190(8) 0.071(4) Uani 1 1 d DU . .
H23C H 0.4702 0.1163 0.6567 0.107 Uiso 1 1 calc R . .
H23D H 0.4234 0.1942 0.7311 0.107 Uiso 1 1 calc R . .
H23E H 0.4464 0.0540 0.7467 0.107 Uiso 1 1 calc R . .
C241 C 0.5076(7) 0.2913(8) 0.8724(6) 0.055(3) Uani 1 1 d DU . .
H24A H 0.5243 0.3605 0.8352 0.067 Uiso 1 1 calc R . .
H24B H 0.4429 0.2686 0.8576 0.067 Uiso 1 1 calc R . .
C242 C 0.5113(10) 0.3333(11) 0.9655(7) 0.074(4) Uani 1 1 d DU . .
H24C H 0.4692 0.4020 0.9727 0.111 Uiso 1 1 calc R . .
H24D H 0.5746 0.3581 0.9807 0.111 Uiso 1 1 calc R . .
H24E H 0.4924 0.2668 1.0031 0.111 Uiso 1 1 calc R . .
C1 C 0.2695(7) -0.0766(9) 0.9000(7) 0.038(2) Uani 1 1 d U . .
O1A O 0.2112(5) -0.1564(6) 0.9227(6) 0.060(2) Uani 1 1 d U . .
O1B O 0.3505(5) -0.0948(7) 0.8803(6) 0.070(3) Uani 1 1 d U . .
C2 C 0.2330(7) 0.0555(9) 0.8982(7) 0.036(2) Uani 1 1 d U . .
O2A O 0.1500(5) 0.0774(7) 0.8815(6) 0.060(2) Uani 1 1 d U . .
O2B O 0.2940(5) 0.1371(6) 0.9177(6) 0.057(2) Uani 1 1 d U . .
C3 C 0.2292(6) 0.5564(10) -0.1263(8) 0.044(3) Uani 1 1 d U . .
O3A O 0.150(2) 0.569(2) -0.1560(18) 0.081(10) Uiso 0.47(4) 1 d PU B 1
O3A' O 0.1872(12) 0.5981(15) -0.1948(13) 0.056(8) Uiso 0.53(4) 1 d PU B 2
O3B O 0.2526(16) 0.6230(14) -0.0589(19) 0.054(7) Uiso 0.55(6) 1 d PU B 3
O3B' O 0.2803(17) 0.6279(14) -0.0923(17) 0.036(8) Uiso 0.45(6) 1 d PU B 4
C4 C 0.2659(6) 0.4233(9) -0.1328(7) 0.037(2) Uani 1 1 d U B .
O4A O 0.3110(7) 0.3972(8) -0.1961(6) 0.074(3) Uani 1 1 d U . .
O4B O 0.2436(7) 0.3541(7) -0.0727(6) 0.075(3) Uani 1 1 d U . .
C119 C 0.079(4) 0.220(5) 0.0416(9) 0.023(9) Uiso 0.146(10) 1 d PDU A 2
C129 C 0.134(3) 0.088(3) 0.159(4) 0.023(9) Uiso 0.146(10) 1 d PDU A 2
C139 C -0.0214(19) 0.169(5) 0.175(3) 0.023(9) Uiso 0.146(10) 1 d PDU A 2
C149 C 0.121(3) 0.301(3) 0.186(3) 0.023(9) Uiso 0.146(10) 1 d PDU A 2

loop_
_atom_site_aniso_label
_atom_site_aniso_U_11
_atom_site_aniso_U_22
_atom_site_aniso_U_33
_atom_site_aniso_U_23
_atom_site_aniso_U_13
_atom_site_aniso_U_12
N1 0.026(4) 0.032(4) 0.044(4) -0.011(4) 0.002(3) -0.001(3)
C111 0.054(8) 0.035(6) 0.064(8) -0.014(6) -0.009(6) 0.004(5)
C112 0.057(9) 0.030(6) 0.114(13) -0.005(7) -0.013(8) 0.010(6)
C121 0.044(7) 0.060(9) 0.051(6) -0.010(6) -0.004(5) -0.006(6)
C122 0.063(8) 0.067(10) 0.041(8) 0.006(7) 0.010(6) -0.012(7)
C131 0.031(6) 0.057(8) 0.099(11) -0.007(8) 0.011(6) -0.002(5)
C132 0.041(8) 0.071(10) 0.110(13) -0.015(9) 0.007(8) -0.034(7)
C141 0.046(7) 0.042(7) 0.087(8) 0.001(7) -0.002(7) 0.005(6)
C142 0.064(9) 0.041(8) 0.083(9) 0.021(7) -0.002(7) -0.005(7)
N2 0.024(4) 0.031(4) 0.054(5) 0.007(4) 0.009(3) 0.002(3)
C211 0.067(7) 0.026(5) 0.061(7) 0.002(5) 0.014(6) -0.004(5)
C212 0.065(8) 0.033(5) 0.085(9) 0.007(6) 0.012(7) 0.010(6)
C221 0.034(5) 0.066(8) 0.107(10) 0.001(7) -0.007(6) -0.004(5)
C222 0.050(8) 0.088(11) 0.144(15) 0.007(10) 0.007(9) -0.039(7)
C231 0.074(7) 0.046(7) 0.054(6) 0.006(5) 0.009(5) 0.002(6)
C232 0.100(9) 0.043(7) 0.071(9) -0.007(6) -0.019(7) 0.004(7)
C241 0.052(6) 0.035(6) 0.080(7) -0.010(5) -0.002(6) 0.006(5)
C242 0.097(10) 0.045(8) 0.080(8) -0.016(6) 0.009(8) 0.024(7)
C1 0.034(5) 0.024(4) 0.056(7) -0.006(5) -0.006(4) 0.001(4)
O1A 0.046(4) 0.028(4) 0.106(7) 0.005(4) 0.001(4) -0.006(3)
O1B 0.036(4) 0.040(5) 0.136(8) -0.011(5) 0.009(4) 0.004(3)
C2 0.032(5) 0.027(4) 0.049(6) 0.004(4) 0.012(4) -0.002(4)
O2A 0.039(4) 0.032(4) 0.107(7) 0.007(4) -0.009(4) 0.007(3)
O2B 0.038(4) 0.022(4) 0.111(7) -0.001(4) 0.006(4) -0.011(3)
C3 0.021(5) 0.037(5) 0.073(9) -0.003(5) -0.010(5) 0.002(4)
C4 0.031(5) 0.034(5) 0.045(6) 0.002(5) 0.001(4) 0.000(4)
O4A 0.092(7) 0.050(5) 0.082(6) 0.014(4) 0.040(5) 0.027(5)
O4B 0.107(7) 0.036(4) 0.085(6) 0.009(4) 0.043(5) -0.004(5)

loop_
_atom_type_symbol
_atom_type_description
_atom_type_scat_dispersion_real
_atom_type_scat_dispersion_imag
_atom_type_scat_source
C C 0.0033 0.0016 'International Tables Vol C Tables 4.2.6.8 and 6.1.1.4'
H H 0.0000 0.0000 'International Tables Vol C Tables 4.2.6.8 and 6.1.1.4'
N N 0.0061 0.0033 'International Tables Vol C Tables 4.2.6.8 and 6.1.1.4'
O O 0.0106 0.0060 'International Tables Vol C Tables 4.2.6.8 and 6.1.1.4'

loop_
_geom_angle_atom_site_label_1
_geom_angle_atom_site_label_2
_geom_angle_atom_site_label_3
_geom_angle
C131 N1 C121 110.8(7)
C131 N1 C119 71(2)
C121 N1 C119 177(2)
C131 N1 C139 171(2)
C121 N1 C139 60(2)
C119 N1 C139 118(3)
C131 N1 C111 110.1(7)
C121 N1 C111 109.9(7)
C119 N1 C111 71(2)
C139 N1 C111 77(2)
C131 N1 C149 60(2)
C121 N1 C149 70(2)
C119 N1 C149 109(3)
C139 N1 C149 112(3)
C111 N1 C149 168(2)
C131 N1 C129 73(2)
C121 N1 C129 76(2)
C119 N1 C129 108(3)
C139 N1 C129 106(3)
C111 N1 C129 66(2)
C149 N1 C129 103(3)
C131 N1 C141 110.0(7)
C121 N1 C141 109.7(7)
C119 N1 C141 67(2)
C139 N1 C141 72(2)
C111 N1 C141 106.2(7)
C149 N1 C141 85(2)
C129 N1 C141 172(2)
C112 C111 N1 115.3(8)
N1 C121 C122 115.5(8)
N1 C131 C132 117.4(8)
C142 C141 N1 115.2(8)
C221 N2 C211 107.9(7)
C221 N2 C231 110.5(7)
C211 N2 C231 111.0(7)
C221 N2 C241 111.6(7)
C211 N2 C241 108.1(6)
C231 N2 C241 107.9(6)
C212 C211 N2 115.5(7)
C222 C221 N2 114.8(8)
C232 C231 N2 116.2(8)
C242 C241 N2 115.7(8)
O1B C1 O1A 126.3(9)
O1B C1 C2 118.3(9)
O1A C1 C2 115.4(8)
O2A C2 O2B 124.2(9)
O2A C2 C1 120.8(9)
O2B C2 C1 114.9(8)
O3B' C3 O3A 130.7(16)
O3B' C3 O3A' 113.7(15)
O3A C3 O3A' 40.4(12)
O3B' C3 O3B 30.0(9)
O3A C3 O3B 117.2(16)
O3A' C3 O3B 124.2(13)
O3B' C3 C4 116.2(11)
O3A C3 C4 113.1(13)
O3A' C3 C4 115.7(11)
O3B C3 C4 119.5(11)
O4A C4 O4B 127.0(10)
O4A C4 C3 117.3(10)
O4B C4 C3 115.7(9)

loop_
_geom_bond_atom_site_label_1
_geom_bond_atom_site_label_2
_geom_bond_distance
N1 C131 1.502(7)
N1 C121 1.504(7)
N1 C119 1.507(9)
N1 C139 1.508(9)
N1 C111 1.510(7)
N1 C149 1.510(9)
N1 C129 1.511(9)
N1 C141 1.521(7)
C111 C112 1.507(9)
C121 C122 1.506(9)
C131 C132 1.503(9)
C141 C142 1.505(9)
N2 C221 1.508(7)
N2 C211 1.508(7)
N2 C231 1.509(7)
N2 C241 1.510(7)
C211 C212 1.508(8)
C221 C222 1.505(9)
C231 C232 1.506(9)
C241 C242 1.504(9)
C1 O1B 1.217(12)
C1 O1A 1.261(12)
C1 C2 1.536(14)
C2 O2A 1.232(11)
C2 O2B 1.280(12)
C3 O3B' 1.185(18)
C3 O3A 1.22(2)
C3 O3A' 1.288(19)
C3 O3B 1.31(2)
C3 C4 1.551(14)
C4 O4A 1.211(12)
C4 O4B 1.240(12)
